data_7034055
loop_
_publ_author_name
'Li, Lei-Lei'
'Liu, Shuang'
'Zhang, Yuan'
'Shi, Wei'
'Cheng, Peng'

_publ_section_title
;
 Three new mononuclear tri-spin lanthanide-nitronyl nitroxide radical
 compounds: syntheses, structures and magnetic properties.
;
_journal_issue 13
_journal_name_full 'Dalton transactions (Cambridge, England : 2003)'
_journal_page_first 6118
_journal_page_last 6125
_journal_paper_doi 10.1039/c4dt03941f
_journal_volume 44
_journal_year 2015
_chemical_formula_moiety 'C15 H19 N2 O4'
_chemical_formula_sum 'C15 H19 N2 O4'
_chemical_formula_weight 291.32
_chemical_name_systematic
;
 ? 
;
_space_group_crystal_system triclinic
_space_group_IT_number 2
_space_group_name_Hall '-P 1'
_space_group_name_H-M_alt 'P -1'
_symmetry_space_group_name_Hall '-P 1'
_symmetry_space_group_name_H-M 'P -1'
_atom_sites_solution_hydrogens geom
_atom_sites_solution_primary direct
_atom_sites_solution_secondary difmap
_audit_creation_date 2014-09-24
_audit_creation_method
;
Olex2 1.2
(compiled 2013.12.10 svn.r2850 for OlexSys, GUI svn.r4736)
;
_audit_update_record
;
2014-09-24 deposited with the CCDC.
2015-02-16 downloaded from the CCDC.
;
_cell_angle_alpha 102.611(6)
_cell_angle_beta 96.527(5)
_cell_angle_gamma 96.021(5)
_cell_formula_units_Z 4
_cell_length_a 9.5761(6)
_cell_length_b 10.1949(7)
_cell_length_c 15.8509(10)
_cell_measurement_reflns_used 4666
_cell_measurement_temperature 130.65(10)
_cell_measurement_theta_max 28.8820
_cell_measurement_theta_min 3.7510
_cell_volume 1486.87(17)
_computing_cell_refinement
;
CrysAlisPro, Agilent Technologies,
Version 1.171.36.28 (release 01-02-2013 CrysAlis171 .NET)
(compiled Feb  1 2013,16:14:44)
;
_computing_data_collection
;
CrysAlisPro, Agilent Technologies,
Version 1.171.36.28 (release 01-02-2013 CrysAlis171 .NET)
(compiled Feb  1 2013,16:14:44)
;
_computing_data_reduction
;
CrysAlisPro, Agilent Technologies,
Version 1.171.36.28 (release 01-02-2013 CrysAlis171 .NET)
(compiled Feb  1 2013,16:14:44)
;
_computing_molecular_graphics 'Olex2 (Dolomanov et al., 2009)'
_computing_publication_material 'Olex2 (Dolomanov et al., 2009)'
_computing_structure_refinement 'XL (Sheldrick, 2008)'
_computing_structure_solution 'ShelXS (Sheldrick, 2008)'
_diffrn_ambient_temperature 130.65(10)
_diffrn_detector_area_resol_mean 16.2116
_diffrn_measured_fraction_theta_full 0.998
_diffrn_measured_fraction_theta_max 0.998
_diffrn_measurement_details
;
  1 omega   -1.00   77.00   1.0000   10.0000
omega____ theta____ kappa____ phi______ frames
    -       18.3497   57.0000 -150.0000 78

  2 omega  -26.00   83.00   1.0000   10.0000
omega____ theta____ kappa____ phi______ frames
    -       18.3497   19.0000  150.0000 109

  3 omega   -6.00   21.00   1.0000   10.0000
omega____ theta____ kappa____ phi______ frames
    -       18.3497   81.0000  147.0000 27

  4 omega   -8.00   58.00   1.0000   10.0000
omega____ theta____ kappa____ phi______ frames
    -       18.3497  -99.0000  -60.0000 66

  5 omega  -46.00   29.00   1.0000   10.0000
omega____ theta____ kappa____ phi______ frames
    -       18.3497  -57.0000  -30.0000 75

  6 omega  -35.00   10.00   1.0000   10.0000
omega____ theta____ kappa____ phi______ frames
    -      -19.1310  -81.0000   24.0000 45
;
_diffrn_measurement_device_type 'SuperNova, Single source at offset, Eos'
_diffrn_measurement_method '\w scans'
_diffrn_orient_matrix_UB_11 -0.0704027000
_diffrn_orient_matrix_UB_12 0.0143439000
_diffrn_orient_matrix_UB_13 0.0030001000
_diffrn_orient_matrix_UB_21 0.0240979000
_diffrn_orient_matrix_UB_22 0.0484752000
_diffrn_orient_matrix_UB_23 0.0398500000
_diffrn_orient_matrix_UB_31 0.0110523000
_diffrn_orient_matrix_UB_32 0.0511847000
_diffrn_orient_matrix_UB_33 -0.0234114000
_diffrn_radiation_monochromator mirror
_diffrn_radiation_type MoK\a
_diffrn_radiation_wavelength 0.71073
_diffrn_reflns_av_R_equivalents 0.0228
_diffrn_reflns_av_unetI/netI 0.0398
_diffrn_reflns_limit_h_max 9
_diffrn_reflns_limit_h_min -11
_diffrn_reflns_limit_k_max 10
_diffrn_reflns_limit_k_min -12
_diffrn_reflns_limit_l_max 18
_diffrn_reflns_limit_l_min -18
_diffrn_reflns_number 10464
_diffrn_reflns_theta_full 25.01
_diffrn_reflns_theta_max 25.01
_diffrn_reflns_theta_min 2.96
_diffrn_source 'SuperNova (Mo) X-ray Source'
_exptl_absorpt_coefficient_mu 0.095
_exptl_absorpt_correction_T_max 1.00000
_exptl_absorpt_correction_T_min 0.76952
_exptl_absorpt_correction_type multi-scan
_exptl_absorpt_process_details
;
CrysAlisPro, Agilent Technologies,
Version 1.171.36.28 (release 01-02-2013 CrysAlis171 .NET)
(compiled Feb  1 2013,16:14:44)
Empirical absorption correction using spherical harmonics,
 implemented in SCALE3 ABSPACK scaling algorithm.
;
_exptl_crystal_density_diffrn 1.301
_exptl_crystal_density_method 'not measured'
_exptl_crystal_F_000 620
_refine_diff_density_max 0.164
_refine_diff_density_min -0.322
_refine_diff_density_rms 0.052
_refine_ls_extinction_method none
_refine_ls_goodness_of_fit_ref 1.051
_refine_ls_hydrogen_treatment mixed
_refine_ls_matrix_type full
_refine_ls_number_parameters 389
_refine_ls_number_reflns 5240
_refine_ls_number_restraints 0
_refine_ls_restrained_S_all 1.051
_refine_ls_R_factor_all 0.0508
_refine_ls_R_factor_gt 0.0406
_refine_ls_shift/su_max 0.001
_refine_ls_shift/su_mean 0.000
_refine_ls_structure_factor_coef Fsqd
_refine_ls_weighting_details 'calc w=1/[\s^2^(Fo^2^)+(0.0440P)^2^+0.2320P] where P=(Fo^2^+2Fc^2^)/3'
_refine_ls_weighting_scheme calc
_refine_ls_wR_factor_gt 0.0928
_refine_ls_wR_factor_ref 0.0992
_reflns_number_gt 4333
_reflns_number_total 5240
_reflns_threshold_expression >2sigma(I)
_cod_data_source_file c4dt03941f2.cif
_cod_data_source_block p140527e
_cod_depositor_comments 'Adding full bibliography for 7034055--7034058.cif.'
_cod_original_cell_volume 1486.88(17)
_cod_database_code 7034055
_chemical_oxdiff_formula 'C H O N'
_reflns_odcompleteness_completeness 99.84
_reflns_odcompleteness_iscentric 1
_reflns_odcompleteness_theta 26.32
_olex2_refinement_description
;
1. Fixed Uiso
 At 1.2 times of:
  All C(H) groups
 At 1.5 times of:
  All C(H,H,H) groups
2.a Aromatic/amide H refined with riding coordinates:
 C12(H12), C10(H10), C24(H24), C28(H28), C9(H9), C13(H13), C27(H27), C25(H25)
2.b Idealised Me refined as rotating group:
 C1(H1A,H1B,H1C), C16(H16A,H16B,H16C), C18(H18A,H18B,H18C), C3(H3A,H3B,H3C),
 C6(H6A,H6B,H6C), C20(H20A,H20B,H20C), C5(H5A,H5B,H5C), C21(H21A,H21B,H21C),
 C30(H30A,H30B,H30C), C15(H15A,H15B,H15C)
;

loop_
_space_group_symop_id
_space_group_symop_operation_xyz
1 'x, y, z'
2 '-x, -y, -z'

loop_
_atom_site_label
_atom_site_type_symbol
_atom_site_fract_x
_atom_site_fract_y
_atom_site_fract_z
_atom_site_U_iso_or_equiv
_atom_site_adp_type
_atom_site_occupancy
_atom_site_symmetry_multiplicity
_atom_site_calc_flag
_atom_site_refinement_flags_posn
O6 O 0.50663(11) 0.42178(12) 0.27934(8) 0.0294(3) Uani 1 1 d .
O4 O 0.07599(12) 0.93601(12) 0.13552(7) 0.0280(3) Uani 1 1 d .
O1 O -0.21012(12) 0.33447(12) 0.40126(7) 0.0277(3) Uani 1 1 d .
O8 O -0.66465(11) 0.77607(13) -0.09964(7) 0.0299(3) Uani 1 1 d .
O2 O 0.00677(11) -0.05391(12) 0.37162(7) 0.0287(3) Uani 1 1 d .
O3 O -0.13222(12) 0.49202(12) 0.09635(8) 0.0322(3) Uani 1 1 d .
N4 N 0.05668(13) 0.81043(14) 0.13700(8) 0.0202(3) Uani 1 1 d .
N2 N -0.08765(13) 0.02641(13) 0.38137(8) 0.0188(3) Uani 1 1 d .
N1 N -0.19000(13) 0.21152(14) 0.39808(8) 0.0188(3) Uani 1 1 d .
O7 O -0.53029(12) 0.92834(14) -0.14939(8) 0.0378(3) Uani 1 1 d .
N3 N -0.04401(13) 0.60117(14) 0.12066(8) 0.0217(3) Uani 1 1 d .
C8 C 0.06528(15) 0.23819(16) 0.37568(9) 0.0186(3) Uani 1 1 d .
C12 C 0.24161(16) 0.43455(17) 0.42627(10) 0.0236(4) Uani 1 1 d .
H12 H 0.2767 0.5153 0.4668 0.028 Uiso 1 1 calc R
C26 C -0.41896(16) 0.80772(17) -0.05300(9) 0.0215(4) Uani 1 1 d .
C10 C 0.26425(16) 0.26556(17) 0.29821(10) 0.0212(4) Uani 1 1 d .
H10 H 0.3139 0.2340 0.2524 0.025 Uiso 1 1 calc R
C22 C -0.06106(16) 0.72177(17) 0.10165(9) 0.0200(3) Uani 1 1 d .
C24 C -0.16853(17) 0.84945(17) 0.00030(10) 0.0234(4) Uani 1 1 d .
H24 H -0.0793 0.8964 0.0018 0.028 Uiso 1 1 calc R
C28 C -0.32006(16) 0.67961(17) 0.04459(10) 0.0224(4) Uani 1 1 d .
H28 H -0.3321 0.6131 0.0760 0.027 Uiso 1 1 calc R
C9 C 0.14033(16) 0.18990(17) 0.30742(10) 0.0209(3) Uani 1 1 d .
H9 H 0.1073 0.1073 0.2683 0.025 Uiso 1 1 calc R
C13 C 0.11669(16) 0.36048(17) 0.43491(10) 0.0221(4) Uani 1 1 d .
H13 H 0.0669 0.3926 0.4805 0.027 Uiso 1 1 calc R
C7 C -0.06776(15) 0.16014(16) 0.38478(9) 0.0179(3) Uani 1 1 d .
C14 C 0.44391(17) 0.47686(18) 0.34760(11) 0.0269(4) Uani 1 1 d .
C27 C -0.43553(16) 0.70753(17) -0.00631(10) 0.0226(4) Uani 1 1 d .
H27 H -0.5246 0.6591 -0.0093 0.027 Uiso 1 1 calc R
C1 C -0.29213(17) 0.14498(18) 0.51733(10) 0.0264(4) Uani 1 1 d .
H1A H -0.1984 0.1394 0.5438 0.040 Uiso 1 1 calc GR
H1B H -0.3593 0.0822 0.5342 0.040 Uiso 1 1 calc GR
H1C H -0.3144 0.2354 0.5364 0.040 Uiso 1 1 calc GR
C11 C 0.31480(16) 0.38837(17) 0.35705(10) 0.0207(4) Uani 1 1 d .
C23 C -0.18530(16) 0.75108(17) 0.04901(9) 0.0197(3) Uani 1 1 d .
O5 O 0.48584(15) 0.58711(14) 0.39396(10) 0.0527(4) Uani 1 1 d .
C2 C -0.29893(15) 0.10982(16) 0.41819(9) 0.0190(3) Uani 1 1 d .
C16 C 0.04396(17) 0.61950(19) 0.27337(10) 0.0269(4) Uani 1 1 d .
H16A H 0.0006 0.7004 0.2894 0.040 Uiso 1 1 calc GR
H16B H 0.1255 0.6227 0.3154 0.040 Uiso 1 1 calc GR
H16C H -0.0229 0.5417 0.2720 0.040 Uiso 1 1 calc GR
C29 C -0.54111(17) 0.84513(18) -0.10626(10) 0.0247(4) Uani 1 1 d .
C25 C -0.28486(17) 0.87682(18) -0.05010(10) 0.0253(4) Uani 1 1 d .
H25 H -0.2731 0.9422 -0.0824 0.030 Uiso 1 1 calc R
C17 C 0.08975(16) 0.60944(17) 0.18273(10) 0.0214(4) Uani 1 1 d .
C4 C -0.24113(15) -0.02505(17) 0.38167(9) 0.0190(3) Uani 1 1 d .
C19 C 0.17488(16) 0.74173(17) 0.17194(9) 0.0210(4) Uani 1 1 d .
C18 C 0.15859(19) 0.48266(19) 0.15556(11) 0.0318(4) Uani 1 1 d .
H18A H 0.1001 0.4061 0.1647 0.048 Uiso 1 1 calc GR
H18B H 0.2501 0.4930 0.1898 0.048 Uiso 1 1 calc GR
H18C H 0.1693 0.4685 0.0949 0.048 Uiso 1 1 calc GR
C3 C -0.44549(16) 0.12390(19) 0.37515(11) 0.0264(4) Uani 1 1 d .
H3A H -0.4705 0.2112 0.4007 0.040 Uiso 1 1 calc GR
H3B H -0.5139 0.0541 0.3840 0.040 Uiso 1 1 calc GR
H3C H -0.4444 0.1153 0.3137 0.040 Uiso 1 1 calc GR
C6 C -0.30050(17) -0.09235(18) 0.28652(10) 0.0267(4) Uani 1 1 d .
H6A H -0.2939 -0.0262 0.2519 0.040 Uiso 1 1 calc GR
H6B H -0.3980 -0.1292 0.2829 0.040 Uiso 1 1 calc GR
H6C H -0.2468 -0.1639 0.2651 0.040 Uiso 1 1 calc GR
C20 C 0.25713(17) 0.83332(18) 0.25540(10) 0.0256(4) Uani 1 1 d .
H20A H 0.3089 0.9102 0.2419 0.038 Uiso 1 1 calc GR
H20B H 0.3222 0.7837 0.2820 0.038 Uiso 1 1 calc GR
H20C H 0.1922 0.8639 0.2950 0.038 Uiso 1 1 calc GR
C5 C -0.24942(17) -0.12900(18) 0.43757(11) 0.0269(4) Uani 1 1 d .
H5A H -0.2048 -0.2053 0.4123 0.040 Uiso 1 1 calc GR
H5B H -0.3470 -0.1587 0.4402 0.040 Uiso 1 1 calc GR
H5C H -0.2017 -0.0885 0.4955 0.040 Uiso 1 1 calc GR
C21 C 0.27197(18) 0.7190(2) 0.10123(11) 0.0301(4) Uani 1 1 d .
H21A H 0.2192 0.6630 0.0482 0.045 Uiso 1 1 calc GR
H21B H 0.3496 0.6750 0.1201 0.045 Uiso 1 1 calc GR
H21C H 0.3080 0.8048 0.0910 0.045 Uiso 1 1 calc GR
C30 C -0.79040(18) 0.8042(2) -0.14959(12) 0.0370(5) Uani 1 1 d .
H30A H -0.7830 0.7793 -0.2108 0.055 Uiso 1 1 calc GR
H30B H -0.7983 0.8992 -0.1330 0.055 Uiso 1 1 calc GR
H30C H -0.8729 0.7527 -0.1380 0.055 Uiso 1 1 calc GR
C15 C 0.63303(19) 0.5029(2) 0.26698(13) 0.0372(5) Uani 1 1 d .
H15A H 0.6649 0.4605 0.2136 0.056 Uiso 1 1 calc GR
H15B H 0.7062 0.5100 0.3151 0.056 Uiso 1 1 calc GR
H15C H 0.6117 0.5918 0.2640 0.056 Uiso 1 1 calc GR

loop_
_atom_site_aniso_label
_atom_site_aniso_U_11
_atom_site_aniso_U_22
_atom_site_aniso_U_33
_atom_site_aniso_U_23
_atom_site_aniso_U_13
_atom_site_aniso_U_12
O6 0.0233(6) 0.0256(7) 0.0393(7) 0.0073(6) 0.0101(5) -0.0024(5)
O4 0.0325(7) 0.0175(7) 0.0302(6) 0.0061(5) -0.0039(5) -0.0063(5)
O1 0.0292(6) 0.0157(6) 0.0412(7) 0.0089(5) 0.0080(5) 0.0084(5)
O8 0.0223(6) 0.0362(8) 0.0332(6) 0.0171(6) -0.0026(5) 0.0009(6)
O2 0.0215(6) 0.0201(7) 0.0458(7) 0.0078(6) 0.0044(5) 0.0082(5)
O3 0.0313(7) 0.0192(7) 0.0408(7) 0.0085(6) -0.0102(5) -0.0080(6)
N4 0.0212(7) 0.0189(8) 0.0186(7) 0.0034(6) 0.0009(5) -0.0016(6)
N2 0.0166(7) 0.0161(7) 0.0236(7) 0.0045(6) 0.0008(5) 0.0043(6)
N1 0.0187(7) 0.0170(7) 0.0210(7) 0.0053(6) 0.0013(5) 0.0031(6)
O7 0.0331(7) 0.0435(9) 0.0417(7) 0.0279(7) -0.0036(5) -0.0011(6)
N3 0.0220(7) 0.0173(8) 0.0234(7) 0.0042(6) -0.0018(5) -0.0023(6)
C8 0.0174(8) 0.0166(8) 0.0224(8) 0.0069(7) 0.0002(6) 0.0031(7)
C12 0.0245(9) 0.0167(9) 0.0268(8) 0.0019(7) -0.0002(7) -0.0001(7)
C26 0.0237(8) 0.0237(9) 0.0164(8) 0.0040(7) 0.0018(6) 0.0027(7)
C10 0.0198(8) 0.0214(9) 0.0228(8) 0.0051(7) 0.0042(6) 0.0036(7)
C22 0.0216(8) 0.0187(9) 0.0181(8) 0.0029(7) 0.0020(6) -0.0004(7)
C24 0.0222(8) 0.0221(9) 0.0244(8) 0.0066(7) 0.0008(6) -0.0039(7)
C28 0.0248(8) 0.0230(9) 0.0211(8) 0.0087(7) 0.0042(6) 0.0011(7)
C9 0.0210(8) 0.0166(9) 0.0227(8) 0.0017(7) -0.0003(6) 0.0012(7)
C13 0.0236(8) 0.0204(9) 0.0231(8) 0.0046(7) 0.0054(6) 0.0045(7)
C7 0.0170(8) 0.0176(9) 0.0186(7) 0.0043(7) 0.0002(6) 0.0026(7)
C14 0.0237(9) 0.0198(10) 0.0367(10) 0.0061(8) 0.0041(7) 0.0022(8)
C27 0.0201(8) 0.0258(10) 0.0218(8) 0.0062(7) 0.0048(6) -0.0010(7)
C1 0.0291(9) 0.0279(10) 0.0228(8) 0.0070(7) 0.0036(7) 0.0044(8)
C11 0.0178(8) 0.0182(9) 0.0267(8) 0.0074(7) 0.0004(6) 0.0036(7)
C23 0.0220(8) 0.0187(9) 0.0166(7) 0.0014(7) 0.0020(6) 0.0013(7)
O5 0.0462(9) 0.0279(8) 0.0736(10) -0.0118(7) 0.0291(8) -0.0150(7)
C2 0.0164(8) 0.0197(9) 0.0218(8) 0.0080(7) 0.0024(6) 0.0006(7)
C16 0.0275(9) 0.0290(10) 0.0246(8) 0.0093(8) 0.0018(7) 0.0006(8)
C29 0.0268(9) 0.0261(10) 0.0197(8) 0.0042(7) 0.0018(6) 0.0004(8)
C25 0.0300(9) 0.0227(9) 0.0238(8) 0.0107(7) 0.0008(7) -0.0015(8)
C17 0.0197(8) 0.0224(9) 0.0205(8) 0.0033(7) -0.0014(6) 0.0032(7)
C4 0.0154(8) 0.0191(9) 0.0216(8) 0.0060(7) -0.0007(6) -0.0014(7)
C19 0.0182(8) 0.0235(9) 0.0195(8) 0.0031(7) 0.0008(6) 0.0014(7)
C18 0.0318(10) 0.0272(10) 0.0346(10) 0.0038(8) 0.0004(7) 0.0075(8)
C3 0.0185(8) 0.0300(10) 0.0315(9) 0.0101(8) 0.0009(7) 0.0039(8)
C6 0.0267(9) 0.0241(10) 0.0256(9) 0.0031(7) -0.0025(7) -0.0005(8)
C20 0.0207(8) 0.0285(10) 0.0245(8) 0.0038(7) -0.0015(6) -0.0012(8)
C5 0.0281(9) 0.0225(10) 0.0310(9) 0.0107(8) 0.0015(7) 0.0011(8)
C21 0.0282(9) 0.0357(11) 0.0265(9) 0.0053(8) 0.0092(7) 0.0027(9)
C30 0.0239(9) 0.0425(12) 0.0457(11) 0.0188(10) -0.0060(8) 0.0033(9)
C15 0.0301(10) 0.0306(11) 0.0538(12) 0.0133(9) 0.0170(9) -0.0020(9)

loop_
_atom_type_symbol
_atom_type_description
_atom_type_scat_dispersion_real
_atom_type_scat_dispersion_imag
_atom_type_scat_source
C C 0.0033 0.0016 'International Tables Vol C Tables 4.2.6.8 and 6.1.1.4'
H H 0.0000 0.0000 'International Tables Vol C Tables 4.2.6.8 and 6.1.1.4'
N N 0.0061 0.0033 'International Tables Vol C Tables 4.2.6.8 and 6.1.1.4'
O O 0.0106 0.0060 'International Tables Vol C Tables 4.2.6.8 and 6.1.1.4'

loop_
_geom_angle_atom_site_label_1
_geom_angle_atom_site_label_2
_geom_angle_atom_site_label_3
_geom_angle
C14 O6 C15 115.18(14)
C29 O8 C30 116.41(12)
O4 N4 C22 126.28(13)
O4 N4 C19 121.42(12)
C22 N4 C19 111.99(13)
O2 N2 C7 125.94(13)
O2 N2 C4 121.81(13)
C7 N2 C4 112.01(12)
O1 N1 C7 125.57(13)
O1 N1 C2 122.38(12)
C7 N1 C2 111.79(12)
O3 N3 C22 126.56(12)
O3 N3 C17 121.24(12)
C22 N3 C17 112.01(12)
C9 C8 C7 120.06(14)
C13 C8 C9 119.83(14)
C13 C8 C7 120.11(14)
C13 C12 C11 120.06(16)
C27 C26 C29 122.36(14)
C25 C26 C27 119.43(14)
C25 C26 C29 118.20(13)
C9 C10 C11 120.37(15)
N4 C22 C23 125.44(14)
N3 C22 N4 108.77(12)
N3 C22 C23 125.76(14)
C25 C24 C23 119.99(15)
C27 C28 C23 120.31(14)
C10 C9 C8 119.71(15)
C12 C13 C8 120.25(15)
N2 C7 N1 109.05(13)
N2 C7 C8 125.63(14)
N1 C7 C8 125.31(14)
O6 C14 C11 112.62(15)
O5 C14 O6 123.00(16)
O5 C14 C11 124.35(16)
C28 C27 C26 120.32(15)
C12 C11 C14 117.75(15)
C10 C11 C12 119.76(14)
C10 C11 C14 122.46(15)
C24 C23 C22 119.62(14)
C24 C23 C28 119.16(14)
C28 C23 C22 121.19(13)
N1 C2 C1 105.75(12)
N1 C2 C4 101.09(11)
N1 C2 C3 109.55(11)
C1 C2 C4 113.76(12)
C3 C2 C1 110.13(13)
C3 C2 C4 115.66(13)
O8 C29 C26 111.99(13)
O7 C29 O8 123.80(14)
O7 C29 C26 124.21(15)
C24 C25 C26 120.75(14)
N3 C17 C16 106.12(12)
N3 C17 C19 101.04(11)
N3 C17 C18 109.31(13)
C16 C17 C19 114.07(14)
C18 C17 C16 110.70(13)
C18 C17 C19 114.72(13)
N2 C4 C2 100.77(12)
N2 C4 C6 105.78(12)
N2 C4 C5 109.29(12)
C6 C4 C2 114.27(12)
C5 C4 C2 115.54(13)
C5 C4 C6 110.21(14)
N4 C19 C17 100.71(12)
N4 C19 C20 110.08(14)
N4 C19 C21 105.90(12)
C20 C19 C17 115.62(12)
C20 C19 C21 109.65(13)
C21 C19 C17 114.05(14)

loop_
_geom_bond_atom_site_label_1
_geom_bond_atom_site_label_2
_geom_bond_distance
O6 C14 1.342(2)
O6 C15 1.450(2)
O4 N4 1.2800(17)
O1 N1 1.2790(17)
O8 C29 1.3388(19)
O8 C30 1.4540(18)
O2 N2 1.2821(16)
O3 N3 1.2814(17)
N4 C22 1.350(2)
N4 C19 1.5072(19)
N2 C7 1.345(2)
N2 C4 1.5087(19)
N1 C7 1.3511(19)
N1 C2 1.5026(19)
O7 C29 1.2036(18)
N3 C22 1.350(2)
N3 C17 1.5068(18)
C8 C9 1.396(2)
C8 C13 1.390(2)
C8 C7 1.468(2)
C12 C13 1.383(2)
C12 C11 1.391(2)
C26 C27 1.392(2)
C26 C29 1.495(2)
C26 C25 1.389(2)
C10 C9 1.386(2)
C10 C11 1.390(2)
C22 C23 1.469(2)
C24 C23 1.400(2)
C24 C25 1.385(2)
C28 C27 1.385(2)
C28 C23 1.400(2)
C14 C11 1.494(2)
C14 O5 1.201(2)
C1 C2 1.526(2)
C2 C4 1.555(2)
C2 C3 1.524(2)
C16 C17 1.535(2)
C17 C19 1.554(2)
C17 C18 1.514(2)
C4 C6 1.530(2)
C4 C5 1.524(2)
C19 C20 1.521(2)
C19 C21 1.531(2)
